data_4305813
loop_
_publ_author_name
'Nigel G. R. Hearns'
'Elisabeth M. Fatila'
'Rodolphe Cl\'erac'
'Michael Jennings'
'Kathryn E. Preuss'

_publ_contact_author_address
; 
Department of Chemistry, University of Guelph, 
50 Stone Road East, Guelph, Ontario N1G 2W1, Canada
;
_publ_contact_author_email kpreuss@uoguelph.ca
_publ_contact_author_name 'Professor Kathryn E. Preuss'
_publ_section_title
;
Ni(II) and hs-Fe(II) Complexes of a Paramagnetic Thiazyl Ligand, and
Decomposition Products of the Iron Complex, Including an Fe(III) Tetramer
;
_journal_name_full 'Inorganic Chemistry'
_journal_page_first 10330
_journal_page_last 10341
_journal_paper_doi 10.1021/ic800749b
_journal_volume 47
_journal_year 2008
_chemical_formula_moiety 'C42 H14 F36 Fe4 N6 O16 S4'
_chemical_formula_sum 'C42 H14 F36 Fe4 N6 O16 S4'
_chemical_formula_weight 1894.23
_chemical_name_systematic
; 
 ? 
;
_space_group_IT_number 15
_symmetry_cell_setting monoclinic
_symmetry_space_group_name_Hall '-C 2yc'
_symmetry_space_group_name_H-M 'C 1 2/c 1'
_atom_sites_solution_hydrogens geom
_atom_sites_solution_primary direct
_atom_sites_solution_secondary difmap
_audit_creation_method SHELXL-97
_cell_angle_alpha 90.00
_cell_angle_beta 101.365(6)
_cell_angle_gamma 90.00
_cell_formula_units_Z 4
_cell_length_a 21.114(2)
_cell_length_b 17.348(2)
_cell_length_c 17.6397(14)
_cell_measurement_reflns_used 42985
_cell_measurement_temperature 100(2)
_cell_measurement_theta_max 25.03
_cell_measurement_theta_min 2.04
_cell_volume 6334.5(11)
_computing_cell_refinement 'DENZO-SMN (Otwinowski & Minor, 1997)'
_computing_data_collection 'COLLECT (Nonius, 1997-2001)'
_computing_data_reduction DENZO-SMN
_computing_molecular_graphics 'SHELXTL/PC (Sheldrick, 2001)'
_computing_publication_material SHELXTL/PC
_computing_structure_refinement 'SHELXL-97 (Sheldrick, 1997)'
_computing_structure_solution 'SHELXS-97 (Sheldrick, 1997)'
_diffrn_ambient_temperature 100(2)
_diffrn_measured_fraction_theta_full 0.996
_diffrn_measured_fraction_theta_max 0.996
_diffrn_measurement_device_type 'Nonius Kappa-CCD'
_diffrn_measurement_method '\f scans, and \w scans with \k offsets'
_diffrn_radiation_monochromator graphite
_diffrn_radiation_source 'fine-focus sealed tube'
_diffrn_radiation_type MoK\a
_diffrn_radiation_wavelength 0.71073
_diffrn_reflns_av_R_equivalents 0.124
_diffrn_reflns_av_sigmaI/netI 0.1594
_diffrn_reflns_limit_h_max 25
_diffrn_reflns_limit_h_min -25
_diffrn_reflns_limit_k_max 20
_diffrn_reflns_limit_k_min -20
_diffrn_reflns_limit_l_max 20
_diffrn_reflns_limit_l_min -20
_diffrn_reflns_number 22261
_diffrn_reflns_theta_full 25.01
_diffrn_reflns_theta_max 25.01
_diffrn_reflns_theta_min 2.63
_diffrn_standards_number 0
_exptl_absorpt_coefficient_mu 1.204
_exptl_absorpt_correction_T_max 0.9705
_exptl_absorpt_correction_T_min 0.8400
_exptl_absorpt_correction_type multi-scan
_exptl_absorpt_process_details 'DENZO-SMN (Otwinowski & Minor, 1997)'
_exptl_crystal_colour red
_exptl_crystal_density_diffrn 1.986
_exptl_crystal_density_method 'not measured'
_exptl_crystal_description plate
_exptl_crystal_F_000 3712
_exptl_crystal_size_max 0.15
_exptl_crystal_size_mid 0.10
_exptl_crystal_size_min 0.03
_refine_diff_density_max 0.780
_refine_diff_density_min -0.542
_refine_diff_density_rms 0.109
_refine_ls_extinction_method none
_refine_ls_goodness_of_fit_ref 0.998
_refine_ls_hydrogen_treatment constr
_refine_ls_matrix_type full
_refine_ls_number_parameters 485
_refine_ls_number_reflns 5581
_refine_ls_number_restraints 0
_refine_ls_restrained_S_all 0.998
_refine_ls_R_factor_all 0.1689
_refine_ls_R_factor_gt 0.0670
_refine_ls_shift/su_max 0.001
_refine_ls_shift/su_mean 0.000
_refine_ls_structure_factor_coef Fsqd
_refine_ls_weighting_details 'calc w=1/[\s^2^(Fo^2^)+(0.0643P)^2^] where P=(Fo^2^+2Fc^2^)/3'
_refine_ls_weighting_scheme calc
_refine_ls_wR_factor_gt 0.1234
_refine_ls_wR_factor_ref 0.1575
_reflns_number_gt 2739
_reflns_number_total 5581
_reflns_threshold_expression I>2\s(I)
_cod_data_source_file ic800749b_si_001_1.cif
_cod_data_source_block 4
_cod_depositor_comments
;
The following automatic conversions were performed:
'_symmetry_cell_setting' value 'Monoclinic' changed to 'monoclinic'
according to '/home/saulius/struct/CIF-dictionaries/cif_core.dic'
dictionary named 'cif_core.dic' version 2.4.1 from 2010-06-29.

Automatic conversion script
Id: cif_fix_enum 1527 2010-12-29 10:47:43Z saulius 
;
_cod_original_sg_symbol_H-M 'C 2/c'
_cod_database_code 4305813

loop_
_symmetry_equiv_pos_as_xyz
'x, y, z'
'-x, y, -z+1/2'
'x+1/2, y+1/2, z'
'-x+1/2, y+1/2, -z+1/2'
'-x, -y, -z'
'x, -y, z-1/2'
'-x+1/2, -y+1/2, -z'
'x+1/2, -y+1/2, z-1/2'

loop_
_atom_site_label
_atom_site_type_symbol
_atom_site_fract_x
_atom_site_fract_y
_atom_site_fract_z
_atom_site_U_iso_or_equiv
_atom_site_adp_type
_atom_site_occupancy
_atom_site_symmetry_multiplicity
_atom_site_calc_flag
_atom_site_refinement_flags
_atom_site_disorder_assembly
_atom_site_disorder_group
Fe1 Fe 1.0000 0.10386(9) 0.2500 0.0291(4) Uani 1 2 d S . .
Fe2 Fe 0.95426(5) 0.18143(6) 0.41232(5) 0.0309(3) Uani 1 1 d . . .
Fe3 Fe 1.0000 0.26888(9) 0.2500 0.0324(4) Uani 1 2 d S . .
O1 O 0.9902(2) 0.0757(3) 0.4468(2) 0.0308(12) Uani 1 1 d . . .
O2 O 0.98315(19) 0.1866(3) 0.3184(2) 0.0305(12) Uani 1 1 d . . .
N1 N 0.9623(2) 0.0183(3) 0.3115(3) 0.0295(15) Uani 1 1 d . . .
S2 S 0.99268(8) -0.00003(12) 0.40157(9) 0.0323(5) Uani 1 1 d . . .
S3 S 0.91212(9) -0.07115(12) 0.41003(9) 0.0362(5) Uani 1 1 d . . .
N4 N 0.8669(2) -0.0444(4) 0.3251(3) 0.0330(16) Uani 1 1 d . . .
C5 C 0.8980(3) -0.0011(4) 0.2858(4) 0.0313(18) Uani 1 1 d . . .
C6 C 0.8669(3) 0.0330(4) 0.2107(3) 0.0300(18) Uani 1 1 d . . .
C7 C 0.8044(3) 0.0150(5) 0.1746(4) 0.0344(19) Uani 1 1 d . . .
H7A H 0.7800 -0.0221 0.1962 0.041 Uiso 1 1 calc R . .
C8 C 0.7784(4) 0.0521(5) 0.1062(4) 0.042(2) Uani 1 1 d . . .
H8A H 0.7361 0.0399 0.0791 0.051 Uiso 1 1 calc R . .
C9 C 0.8149(3) 0.1076(5) 0.0777(4) 0.0353(19) Uani 1 1 d . . .
H9A H 0.7973 0.1352 0.0319 0.042 Uiso 1 1 calc R . .
C10 C 0.8766(3) 0.1221(4) 0.1166(4) 0.0308(18) Uani 1 1 d . . .
H10A H 0.9017 0.1593 0.0962 0.037 Uiso 1 1 calc R . .
N11 N 0.9032(3) 0.0852(4) 0.1833(3) 0.0302(15) Uani 1 1 d . . .
O21 O 0.8661(2) 0.1321(3) 0.3775(2) 0.0340(13) Uani 1 1 d . . .
C22 C 0.8131(4) 0.1595(5) 0.3879(4) 0.038(2) Uani 1 1 d . . .
C23 C 0.7992(4) 0.2356(5) 0.4048(4) 0.043(2) Uani 1 1 d . . .
H23A H 0.7575 0.2490 0.4132 0.051 Uiso 1 1 calc R . .
C24 C 0.8464(4) 0.2906(5) 0.4091(4) 0.040(2) Uani 1 1 d . . .
O25 O 0.9054(2) 0.2824(3) 0.4042(2) 0.0353(13) Uani 1 1 d . . .
C26 C 0.7574(4) 0.1002(6) 0.3764(5) 0.045(2) Uani 1 1 d . . .
C27 C 0.8301(4) 0.3735(6) 0.4211(5) 0.055(2) Uani 1 1 d . . .
F21 F 0.7454(2) 0.0732(3) 0.3039(3) 0.0654(15) Uani 1 1 d . . .
F22 F 0.70266(19) 0.1311(3) 0.3897(3) 0.0666(15) Uani 1 1 d . . .
F23 F 0.7725(2) 0.0408(3) 0.4231(3) 0.0615(14) Uani 1 1 d . . .
F24 F 0.8666(2) 0.4031(3) 0.4839(3) 0.0678(15) Uani 1 1 d . . .
F25 F 0.7683(2) 0.3830(3) 0.4301(3) 0.0669(15) Uani 1 1 d . . .
F26 F 0.8371(2) 0.4193(3) 0.3618(3) 0.0685(15) Uani 1 1 d . . .
O31 O 0.9038(2) 0.2795(3) 0.2097(2) 0.0353(13) Uani 1 1 d . . .
C32 C 0.8741(4) 0.3390(5) 0.1801(4) 0.039(2) Uani 1 1 d . A .
C33 C 0.9001(4) 0.4062(5) 0.1571(4) 0.046(2) Uani 1 1 d . . .
H33A H 0.8732 0.4496 0.1418 0.055 Uiso 1 1 calc R . .
C34 C 0.9659(4) 0.4099(5) 0.1564(4) 0.048(2) Uani 1 1 d . . .
O35 O 1.0079(2) 0.3584(3) 0.1765(2) 0.0372(13) Uani 1 1 d . . .
C36 C 0.8007(4) 0.3303(6) 0.1691(5) 0.059(3) Uani 1 1 d . . .
C37 C 0.9935(5) 0.4833(6) 0.1289(6) 0.063(3) Uani 1 1 d . . .
F31A F 0.7782(3) 0.2929(5) 0.1041(4) 0.060(2) Uiso 0.65 1 d P A 1
F32A F 0.7818(3) 0.2922(5) 0.2256(4) 0.060(2) Uiso 0.65 1 d P A 1
F33A F 0.7723(4) 0.4001(6) 0.1649(5) 0.088(3) Uiso 0.65 1 d P A 1
F31B F 0.7814(6) 0.3430(10) 0.2349(7) 0.056(4) Uiso 0.35 1 d P A 2
F32B F 0.7669(5) 0.3817(8) 0.1181(7) 0.041(3) Uiso 0.35 1 d P A 2
F33B F 0.7768(9) 0.2590(14) 0.1466(12) 0.114(7) Uiso 0.35 1 d P A 2
F34 F 1.0387(3) 0.5141(3) 0.1841(3) 0.0773(16) Uani 1 1 d . . .
F35 F 1.0242(3) 0.4677(4) 0.0700(3) 0.0876(19) Uani 1 1 d . . .
F36 F 0.9503(3) 0.5370(4) 0.1047(4) 0.103(2) Uani 1 1 d . . .
O41 O 1.0327(2) 0.2381(3) 0.4702(2) 0.0336(13) Uani 1 1 d . . .
C42 C 1.0436(3) 0.2674(5) 0.5374(4) 0.0363(19) Uani 1 1 d . . .
C43 C 1.0062(4) 0.2629(5) 0.5932(4) 0.037(2) Uani 1 1 d . . .
H43A H 1.0179 0.2920 0.6395 0.045 Uiso 1 1 calc R . .
C44 C 0.9521(3) 0.2165(5) 0.5826(4) 0.0345(19) Uani 1 1 d . . .
O45 O 0.9287(2) 0.1782(3) 0.5235(2) 0.0359(13) Uani 1 1 d . . .
C46 C 1.1072(4) 0.3128(6) 0.5564(5) 0.051(2) Uani 1 1 d . . .
C47 C 0.9175(4) 0.2045(6) 0.6501(4) 0.044(2) Uani 1 1 d . . .
F41 F 1.1529(2) 0.2800(4) 0.5268(3) 0.0849(18) Uani 1 1 d . . .
F42 F 1.1006(2) 0.3827(3) 0.5251(3) 0.0790(17) Uani 1 1 d . . .
F43 F 1.1284(2) 0.3227(4) 0.6303(2) 0.085(2) Uani 1 1 d . . .
F44 F 0.9387(2) 0.1409(3) 0.6882(3) 0.0659(15) Uani 1 1 d . . .
F45 F 0.9268(2) 0.2619(3) 0.7006(2) 0.0675(16) Uani 1 1 d . . .
F46 F 0.8546(2) 0.1976(3) 0.6270(2) 0.0681(16) Uani 1 1 d . . .

loop_
_atom_site_aniso_label
_atom_site_aniso_U_11
_atom_site_aniso_U_22
_atom_site_aniso_U_33
_atom_site_aniso_U_23
_atom_site_aniso_U_13
_atom_site_aniso_U_12
Fe1 0.0267(8) 0.0311(11) 0.0284(7) 0.000 0.0030(6) 0.000
Fe2 0.0297(6) 0.0330(8) 0.0301(5) -0.0006(5) 0.0064(4) 0.0015(6)
Fe3 0.0318(9) 0.0317(11) 0.0328(8) 0.000 0.0042(6) 0.000
O1 0.032(3) 0.032(3) 0.027(2) 0.000(2) 0.0029(19) 0.007(2)
O2 0.029(3) 0.030(3) 0.032(2) -0.005(2) 0.0056(19) -0.002(3)
N1 0.026(3) 0.035(4) 0.027(3) 0.005(3) 0.003(2) -0.004(3)
S2 0.0319(10) 0.0339(14) 0.0312(10) 0.0035(9) 0.0067(8) 0.0014(10)
S3 0.0361(11) 0.0367(14) 0.0364(10) 0.0048(9) 0.0088(8) -0.0022(10)
N4 0.032(3) 0.037(5) 0.029(3) 0.007(3) 0.004(3) -0.002(3)
C5 0.036(4) 0.025(5) 0.033(4) -0.002(4) 0.006(3) -0.003(4)
C6 0.030(4) 0.031(5) 0.030(4) -0.003(4) 0.005(3) -0.003(4)
C7 0.019(4) 0.040(6) 0.042(4) -0.004(4) -0.001(3) -0.004(4)
C8 0.032(4) 0.046(6) 0.043(5) 0.004(4) -0.007(4) -0.004(4)
C9 0.034(4) 0.037(6) 0.030(4) -0.005(4) -0.004(3) 0.007(4)
C10 0.028(4) 0.027(5) 0.038(4) -0.003(4) 0.008(3) -0.006(4)
N11 0.028(3) 0.032(4) 0.031(3) -0.001(3) 0.008(3) 0.001(3)
O21 0.031(3) 0.036(4) 0.036(3) -0.002(2) 0.008(2) 0.007(3)
C22 0.036(5) 0.053(7) 0.025(4) -0.003(4) 0.006(3) -0.005(5)
C23 0.042(5) 0.042(6) 0.044(4) -0.007(4) 0.007(4) 0.005(5)
C24 0.044(5) 0.040(6) 0.033(4) 0.001(4) 0.002(4) 0.011(5)
O25 0.033(3) 0.035(4) 0.038(3) 0.000(2) 0.009(2) 0.004(3)
C26 0.040(5) 0.046(7) 0.052(5) -0.004(5) 0.015(4) 0.006(5)
C27 0.040(6) 0.062(8) 0.061(6) -0.003(6) 0.005(4) 0.010(5)
F21 0.048(3) 0.082(4) 0.066(3) -0.019(3) 0.009(2) -0.010(3)
F22 0.031(3) 0.078(4) 0.095(3) -0.012(3) 0.023(2) 0.001(3)
F23 0.053(3) 0.052(4) 0.081(3) 0.000(3) 0.019(3) -0.008(3)
F24 0.059(3) 0.063(4) 0.079(3) -0.026(3) 0.008(3) 0.009(3)
F25 0.049(3) 0.065(4) 0.090(3) -0.005(3) 0.023(2) 0.026(3)
F26 0.064(3) 0.050(4) 0.094(4) 0.016(3) 0.021(3) 0.019(3)
O31 0.028(3) 0.038(4) 0.036(3) 0.002(3) -0.001(2) 0.002(3)
C32 0.028(5) 0.049(7) 0.038(4) -0.006(4) 0.001(3) 0.006(5)
C33 0.048(6) 0.030(6) 0.057(5) 0.003(4) 0.004(4) 0.009(5)
C34 0.055(6) 0.048(7) 0.038(4) 0.006(4) 0.006(4) 0.000(5)
O35 0.044(3) 0.031(4) 0.036(3) 0.003(3) 0.008(2) 0.008(3)
C36 0.071(7) 0.040(7) 0.060(6) -0.007(5) -0.004(5) 0.037(6)
C37 0.060(7) 0.043(8) 0.080(7) 0.014(6) -0.003(6) 0.006(6)
F34 0.089(4) 0.049(4) 0.085(4) 0.014(3) -0.004(3) -0.022(3)
F35 0.102(4) 0.098(5) 0.069(3) 0.033(3) 0.032(3) -0.008(4)
F36 0.086(4) 0.066(5) 0.151(5) 0.055(4) 0.007(4) 0.005(4)
O41 0.037(3) 0.036(4) 0.028(3) -0.001(2) 0.005(2) 0.005(3)
C42 0.042(5) 0.025(5) 0.040(5) 0.002(4) 0.003(4) 0.002(4)
C43 0.050(5) 0.033(6) 0.029(4) -0.007(4) 0.009(4) -0.002(4)
C44 0.032(4) 0.038(6) 0.033(4) 0.001(4) 0.004(3) 0.005(4)
O45 0.040(3) 0.037(4) 0.031(3) -0.006(3) 0.007(2) 0.005(3)
C46 0.045(5) 0.061(8) 0.047(5) -0.010(5) 0.008(4) -0.012(5)
C47 0.037(5) 0.067(8) 0.027(4) -0.005(5) 0.005(3) 0.021(5)
F41 0.043(3) 0.090(5) 0.121(4) -0.039(4) 0.015(3) -0.012(3)
F42 0.077(4) 0.053(4) 0.099(4) 0.013(3) -0.003(3) -0.025(3)
F43 0.074(4) 0.135(6) 0.042(3) -0.016(3) -0.001(2) -0.049(4)
F44 0.070(3) 0.075(4) 0.062(3) 0.022(3) 0.034(2) 0.023(3)
F45 0.089(4) 0.078(4) 0.043(3) -0.020(3) 0.032(2) -0.011(3)
F46 0.040(3) 0.122(5) 0.045(2) -0.005(3) 0.013(2) 0.011(3)

loop_
_atom_type_symbol
_atom_type_description
_atom_type_scat_dispersion_real
_atom_type_scat_dispersion_imag
_atom_type_scat_source
C C 0.0033 0.0016 'International Tables Vol C Tables 4.2.6.8 and 6.1.1.4'
H H 0.0000 0.0000 'International Tables Vol C Tables 4.2.6.8 and 6.1.1.4'
N N 0.0061 0.0033 'International Tables Vol C Tables 4.2.6.8 and 6.1.1.4'
O O 0.0106 0.0060 'International Tables Vol C Tables 4.2.6.8 and 6.1.1.4'
F F 0.0171 0.0103 'International Tables Vol C Tables 4.2.6.8 and 6.1.1.4'
S S 0.1246 0.1234 'International Tables Vol C Tables 4.2.6.8 and 6.1.1.4'
Fe Fe 0.3463 0.8444 'International Tables Vol C Tables 4.2.6.8 and 6.1.1.4'

loop_
_geom_angle_atom_site_label_1
_geom_angle_atom_site_label_2
_geom_angle_atom_site_label_3
_geom_angle
_geom_angle_site_symmetry_1
_geom_angle_site_symmetry_3
_geom_angle_publ_flag
O2 Fe1 O2 85.3(3) . 2_755 ?
O2 Fe1 N1 93.86(19) . . ?
O2 Fe1 N1 168.21(18) 2_755 . ?
O2 Fe1 N1 168.20(18) . 2_755 ?
O2 Fe1 N1 93.86(19) 2_755 2_755 ?
N1 Fe1 N1 89.3(3) . 2_755 ?
O2 Fe1 N11 100.22(19) . . ?
O2 Fe1 N11 92.4(2) 2_755 . ?
N1 Fe1 N11 76.2(2) . . ?
N1 Fe1 N11 91.6(2) 2_755 . ?
O2 Fe1 N11 92.4(2) . 2_755 ?
O2 Fe1 N11 100.22(19) 2_755 2_755 ?
N1 Fe1 N11 91.6(2) . 2_755 ?
N1 Fe1 N11 76.2(2) 2_755 2_755 ?
N11 Fe1 N11 162.9(3) . 2_755 ?
O2 Fe1 Fe3 42.67(13) . . ?
O2 Fe1 Fe3 42.67(13) 2_755 . ?
N1 Fe1 Fe3 135.35(15) . . ?
N1 Fe1 Fe3 135.35(15) 2_755 . ?
N11 Fe1 Fe3 98.55(17) . . ?
N11 Fe1 Fe3 98.55(17) 2_755 . ?
O2 Fe2 O41 92.65(18) . . ?
O2 Fe2 O25 98.39(19) . . ?
O41 Fe2 O25 88.28(19) . . ?
O2 Fe2 O21 101.01(18) . . ?
O41 Fe2 O21 165.63(17) . . ?
O25 Fe2 O21 85.4(2) . . ?
O2 Fe2 O1 98.07(18) . . ?
O41 Fe2 O1 93.84(18) . . ?
O25 Fe2 O1 163.28(17) . . ?
O21 Fe2 O1 88.67(19) . . ?
O2 Fe2 O45 175.58(19) . . ?
O41 Fe2 O45 83.05(17) . . ?
O25 Fe2 O45 82.55(18) . . ?
O21 Fe2 O45 83.36(17) . . ?
O1 Fe2 O45 81.26(17) . . ?
O2 Fe3 O2 85.7(3) 2_755 . ?
O2 Fe3 O31 98.20(18) 2_755 . ?
O2 Fe3 O31 89.47(19) . . ?
O2 Fe3 O31 89.47(19) 2_755 2_755 ?
O2 Fe3 O31 98.20(18) . 2_755 ?
O31 Fe3 O31 169.6(3) . 2_755 ?
O2 Fe3 O35 174.14(19) 2_755 2_755 ?
O2 Fe3 O35 96.62(18) . 2_755 ?
O31 Fe3 O35 87.2(2) . 2_755 ?
O31 Fe3 O35 84.9(2) 2_755 2_755 ?
O2 Fe3 O35 96.62(18) 2_755 . ?
O2 Fe3 O35 174.14(19) . . ?
O31 Fe3 O35 84.9(2) . . ?
O31 Fe3 O35 87.2(2) 2_755 . ?
O35 Fe3 O35 81.6(3) 2_755 . ?
O2 Fe3 Fe1 42.84(13) 2_755 . ?
O2 Fe3 Fe1 42.84(13) . . ?
O31 Fe3 Fe1 95.22(16) . . ?
O31 Fe3 Fe1 95.22(16) 2_755 . ?
O35 Fe3 Fe1 139.20(13) 2_755 . ?
O35 Fe3 Fe1 139.20(13) . . ?
S2 O1 Fe2 131.5(2) . . ?
Fe2 O2 Fe3 135.5(3) . . ?
Fe2 O2 Fe1 129.8(3) . . ?
Fe3 O2 Fe1 94.49(17) . . ?
C5 N1 S2 116.4(4) . . ?
C5 N1 Fe1 117.0(4) . . ?
S2 N1 Fe1 122.1(3) . . ?
O1 S2 N1 107.0(3) . . ?
O1 S2 S3 110.38(19) . . ?
N1 S2 S3 90.9(2) . . ?
N4 S3 S2 95.7(2) . . ?
C5 N4 S3 112.5(5) . . ?
N4 C5 N1 122.5(6) . . ?
N4 C5 C6 122.2(6) . . ?
N1 C5 C6 115.3(6) . . ?
N11 C6 C7 123.3(6) . . ?
N11 C6 C5 114.2(6) . . ?
C7 C6 C5 122.4(7) . . ?
C8 C7 C6 118.4(7) . . ?
C8 C7 H7A 120.8 . . ?
C6 C7 H7A 120.8 . . ?
C7 C8 C9 119.0(7) . . ?
C7 C8 H8A 120.5 . . ?
C9 C8 H8A 120.5 . . ?
C10 C9 C8 119.2(7) . . ?
C10 C9 H9A 120.4 . . ?
C8 C9 H9A 120.4 . . ?
N11 C10 C9 122.5(7) . . ?
N11 C10 H10A 118.8 . . ?
C9 C10 H10A 118.8 . . ?
C6 N11 C10 117.6(6) . . ?
C6 N11 Fe1 116.7(4) . . ?
C10 N11 Fe1 125.7(5) . . ?
C22 O21 Fe2 125.7(5) . . ?
O21 C22 C23 128.0(7) . . ?
O21 C22 C26 113.9(7) . . ?
C23 C22 C26 118.0(7) . . ?
C24 C23 C22 119.3(7) . . ?
C24 C23 H23A 120.3 . . ?
C22 C23 H23A 120.3 . . ?
O25 C24 C23 128.9(8) . . ?
O25 C24 C27 111.8(8) . . ?
C23 C24 C27 119.3(7) . . ?
C24 O25 Fe2 125.7(5) . . ?
F23 C26 F22 108.3(7) . . ?
F23 C26 F21 107.4(7) . . ?
F22 C26 F21 107.6(6) . . ?
F23 C26 C22 110.7(6) . . ?
F22 C26 C22 111.9(7) . . ?
F21 C26 C22 110.8(6) . . ?
F24 C27 F26 106.7(8) . . ?
F24 C27 F25 105.7(7) . . ?
F26 C27 F25 106.1(7) . . ?
F24 C27 C24 112.1(7) . . ?
F26 C27 C24 113.1(7) . . ?
F25 C27 C24 112.6(8) . . ?
C32 O31 Fe3 126.9(5) . . ?
O31 C32 C33 128.0(7) . . ?
O31 C32 C36 112.3(8) . . ?
C33 C32 C36 119.7(8) . . ?
C32 C33 C34 119.7(8) . . ?
C32 C33 H33A 120.1 . . ?
C34 C33 H33A 120.1 . . ?
O35 C34 C33 127.7(8) . . ?
O35 C34 C37 113.0(7) . . ?
C33 C34 C37 119.2(9) . . ?
C34 O35 Fe3 125.0(5) . . ?
F32A C36 F31A 107.3(9) . . ?
F31B C36 F31A 136.3(11) . . ?
F32A C36 F33A 107.2(8) . . ?
F31B C36 F33A 71.8(9) . . ?
F31A C36 F33A 108.3(8) . . ?
F32A C36 F32B 129.0(9) . . ?
F31B C36 F32B 105.0(10) . . ?
F31A C36 F32B 72.3(7) . . ?
F32A C36 F33B 67.4(11) . . ?
F31B C36 F33B 104.2(13) . . ?
F33A C36 F33B 131.6(12) . . ?
F32B C36 F33B 106.5(12) . . ?
F32A C36 C32 113.7(7) . . ?
F31B C36 C32 110.6(8) . . ?
F31A C36 C32 109.8(7) . . ?
F33A C36 C32 110.3(9) . . ?
F32B C36 C32 113.8(9) . . ?
F33B C36 C32 115.6(11) . . ?
F36 C37 F34 107.7(8) . . ?
F36 C37 F35 107.4(8) . . ?
F34 C37 F35 105.0(8) . . ?
F36 C37 C34 114.4(8) . . ?
F34 C37 C34 111.5(8) . . ?
F35 C37 C34 110.4(8) . . ?
C42 O41 Fe2 130.3(4) . . ?
O41 C42 C43 128.3(7) . . ?
O41 C42 C46 113.5(6) . . ?
C43 C42 C46 118.1(7) . . ?
C44 C43 C42 120.7(7) . . ?
C44 C43 H43A 119.6 . . ?
C42 C43 H43A 119.6 . . ?
O45 C44 C43 127.0(6) . . ?
O45 C44 C47 113.9(7) . . ?
C43 C44 C47 119.0(6) . . ?
C44 O45 Fe2 128.4(5) . . ?
F43 C46 F41 108.7(7) . . ?
F43 C46 F42 106.4(8) . . ?
F41 C46 F42 104.8(7) . . ?
F43 C46 C42 113.5(7) . . ?
F41 C46 C42 111.7(7) . . ?
F42 C46 C42 111.1(7) . . ?
F46 C47 F45 106.6(6) . . ?
F46 C47 F44 107.5(8) . . ?
F45 C47 F44 107.1(6) . . ?
F46 C47 C44 112.3(6) . . ?
F45 C47 C44 113.0(7) . . ?
F44 C47 C44 110.1(6) . . ?

loop_
_geom_bond_atom_site_label_1
_geom_bond_atom_site_label_2
_geom_bond_distance
_geom_bond_site_symmetry_2
_geom_bond_publ_flag
Fe1 O2 1.953(4) . ?
Fe1 O2 1.953(4) 2_755 ?
Fe1 N1 2.085(5) . ?
Fe1 N1 2.086(5) 2_755 ?
Fe1 N11 2.173(5) . ?
Fe1 N11 2.173(5) 2_755 ?
Fe1 Fe3 2.863(2) . ?
Fe2 O2 1.877(4) . ?
Fe2 O41 2.022(5) . ?
Fe2 O25 2.024(5) . ?
Fe2 O21 2.031(5) . ?
Fe2 O1 2.031(5) . ?
Fe2 O45 2.135(4) . ?
Fe3 O2 1.946(4) 2_755 ?
Fe3 O2 1.946(4) . ?
Fe3 O31 2.024(4) . ?
Fe3 O31 2.024(4) 2_755 ?
Fe3 O35 2.051(5) 2_755 ?
Fe3 O35 2.051(5) . ?
O1 S2 1.544(5) . ?
N1 C5 1.386(8) . ?
N1 S2 1.624(5) . ?
S2 S3 2.130(3) . ?
S3 N4 1.675(5) . ?
N4 C5 1.286(8) . ?
C5 C6 1.482(9) . ?
C6 N11 1.337(8) . ?
C6 C7 1.384(9) . ?
C7 C8 1.383(9) . ?
C7 H7A 0.9500 . ?
C8 C9 1.387(10) . ?
C8 H8A 0.9500 . ?
C9 C10 1.371(9) . ?
C9 H9A 0.9500 . ?
C10 N11 1.359(8) . ?
C10 H10A 0.9500 . ?
O21 C22 1.261(8) . ?
C22 C23 1.397(11) . ?
C22 C26 1.545(11) . ?
C23 C24 1.371(10) . ?
C23 H23A 0.9500 . ?
C24 O25 1.274(8) . ?
C24 C27 1.504(12) . ?
C26 F23 1.318(9) . ?
C26 F22 1.336(8) . ?
C26 F21 1.338(8) . ?
C27 F24 1.323(9) . ?
C27 F26 1.345(9) . ?
C27 F25 1.353(8) . ?
O31 C32 1.266(9) . ?
C32 C33 1.383(10) . ?
C32 C36 1.531(11) . ?
C33 C34 1.394(11) . ?
C33 H33A 0.9500 . ?
C34 O35 1.260(9) . ?
C34 C37 1.518(12) . ?
C36 F32A 1.321(11) . ?
C36 F31B 1.322(15) . ?
C36 F31A 1.323(11) . ?
C36 F33A 1.346(12) . ?
C36 F32B 1.363(14) . ?
C36 F33B 1.37(2) . ?
C37 F36 1.315(10) . ?
C37 F34 1.332(10) . ?
C37 F35 1.356(10) . ?
O41 C42 1.268(7) . ?
C42 C43 1.381(9) . ?
C42 C46 1.536(11) . ?
C43 C44 1.380(10) . ?
C43 H43A 0.9500 . ?
C44 O45 1.253(8) . ?
C44 C47 1.528(9) . ?
C46 F43 1.303(8) . ?
C46 F41 1.312(9) . ?
C46 F42 1.329(10) . ?
C47 F46 1.314(8) . ?
C47 F45 1.324(9) . ?
C47 F44 1.324(9) . ?

loop_
_geom_torsion_atom_site_label_1
_geom_torsion_atom_site_label_2
_geom_torsion_atom_site_label_3
_geom_torsion_atom_site_label_4
_geom_torsion
_geom_torsion_site_symmetry_1
_geom_torsion_site_symmetry_2
_geom_torsion_site_symmetry_3
_geom_torsion_site_symmetry_4
_geom_torsion_publ_flag
O2 Fe1 Fe3 O2 179.999(1) . . . 2_755 ?
N1 Fe1 Fe3 O2 -163.1(3) . . . 2_755 ?
N1 Fe1 Fe3 O2 16.9(3) 2_755 . . 2_755 ?
N11 Fe1 Fe3 O2 -84.2(2) . . . 2_755 ?
N11 Fe1 Fe3 O2 95.8(2) 2_755 . . 2_755 ?
O2 Fe1 Fe3 O2 180.001(2) 2_755 . . . ?
N1 Fe1 Fe3 O2 16.9(3) . . . . ?
N1 Fe1 Fe3 O2 -163.1(3) 2_755 . . . ?
N11 Fe1 Fe3 O2 95.8(2) . . . . ?
N11 Fe1 Fe3 O2 -84.2(2) 2_755 . . . ?
O2 Fe1 Fe3 O31 -83.6(2) . . . . ?
O2 Fe1 Fe3 O31 96.4(2) 2_755 . . . ?
N1 Fe1 Fe3 O31 -66.7(2) . . . . ?
N1 Fe1 Fe3 O31 113.3(2) 2_755 . . . ?
N11 Fe1 Fe3 O31 12.27(18) . . . . ?
N11 Fe1 Fe3 O31 -167.73(18) 2_755 . . . ?
O2 Fe1 Fe3 O31 96.4(2) . . . 2_755 ?
O2 Fe1 Fe3 O31 -83.6(2) 2_755 . . 2_755 ?
N1 Fe1 Fe3 O31 113.3(2) . . . 2_755 ?
N1 Fe1 Fe3 O31 -66.7(2) 2_755 . . 2_755 ?
N11 Fe1 Fe3 O31 -167.73(18) . . . 2_755 ?
N11 Fe1 Fe3 O31 12.27(18) 2_755 . . 2_755 ?
O2 Fe1 Fe3 O35 8.2(3) . . . 2_755 ?
O2 Fe1 Fe3 O35 -171.7(3) 2_755 . . 2_755 ?
N1 Fe1 Fe3 O35 25.1(3) . . . 2_755 ?
N1 Fe1 Fe3 O35 -154.9(3) 2_755 . . 2_755 ?
N11 Fe1 Fe3 O35 104.1(2) . . . 2_755 ?
N11 Fe1 Fe3 O35 -75.9(2) 2_755 . . 2_755 ?
O2 Fe1 Fe3 O35 -171.7(3) . . . . ?
O2 Fe1 Fe3 O35 8.3(3) 2_755 . . . ?
N1 Fe1 Fe3 O35 -154.9(3) . . . . ?
N1 Fe1 Fe3 O35 25.1(3) 2_755 . . . ?
N11 Fe1 Fe3 O35 -75.9(2) . . . . ?
N11 Fe1 Fe3 O35 104.1(2) 2_755 . . . ?
O2 Fe2 O1 S2 -41.2(4) . . . . ?
O41 Fe2 O1 S2 -134.4(3) . . . . ?
O25 Fe2 O1 S2 128.7(6) . . . . ?
O21 Fe2 O1 S2 59.7(3) . . . . ?
O45 Fe2 O1 S2 143.2(4) . . . . ?
O41 Fe2 O2 Fe3 -63.9(3) . . . . ?
O25 Fe2 O2 Fe3 24.8(3) . . . . ?
O21 Fe2 O2 Fe3 111.6(3) . . . . ?
O1 Fe2 O2 Fe3 -158.2(3) . . . . ?
O41 Fe2 O2 Fe1 122.3(3) . . . . ?
O25 Fe2 O2 Fe1 -149.1(3) . . . . ?
O21 Fe2 O2 Fe1 -62.2(3) . . . . ?
O1 Fe2 O2 Fe1 28.0(3) . . . . ?
O2 Fe3 O2 Fe2 -175.3(4) 2_755 . . . ?
O31 Fe3 O2 Fe2 -77.0(3) . . . . ?
O31 Fe3 O2 Fe2 95.9(3) 2_755 . . . ?
O35 Fe3 O2 Fe2 10.2(3) 2_755 . . . ?
Fe1 Fe3 O2 Fe2 -175.3(4) . . . . ?
O2 Fe3 O2 Fe1 -0.001(1) 2_755 . . . ?
O31 Fe3 O2 Fe1 98.26(19) . . . . ?
O31 Fe3 O2 Fe1 -88.84(19) 2_755 . . . ?
O35 Fe3 O2 Fe1 -174.58(18) 2_755 . . . ?
O2 Fe1 O2 Fe2 175.7(4) 2_755 . . . ?
N1 Fe1 O2 Fe2 7.5(3) . . . . ?
N1 Fe1 O2 Fe2 -97.8(10) 2_755 . . . ?
N11 Fe1 O2 Fe2 84.1(3) . . . . ?
N11 Fe1 O2 Fe2 -84.3(3) 2_755 . . . ?
Fe3 Fe1 O2 Fe2 175.7(4) . . . . ?
O2 Fe1 O2 Fe3 0.001(1) 2_755 . . . ?
N1 Fe1 O2 Fe3 -168.20(18) . . . . ?
N1 Fe1 O2 Fe3 86.5(10) 2_755 . . . ?
N11 Fe1 O2 Fe3 -91.6(2) . . . . ?
N11 Fe1 O2 Fe3 100.07(19) 2_755 . . . ?
O2 Fe1 N1 C5 94.1(5) . . . . ?
O2 Fe1 N1 C5 8.5(13) 2_755 . . . ?
N1 Fe1 N1 C5 -97.2(5) 2_755 . . . ?
N11 Fe1 N1 C5 -5.5(5) . . . . ?
N11 Fe1 N1 C5 -173.4(5) 2_755 . . . ?
Fe3 Fe1 N1 C5 82.8(5) . . . . ?
O2 Fe1 N1 S2 -60.9(4) . . . . ?
O2 Fe1 N1 S2 -146.5(8) 2_755 . . . ?
N1 Fe1 N1 S2 107.7(4) 2_755 . . . ?
N11 Fe1 N1 S2 -160.5(4) . . . . ?
N11 Fe1 N1 S2 31.6(4) 2_755 . . . ?
Fe3 Fe1 N1 S2 -72.3(4) . . . . ?
Fe2 O1 S2 N1 2.9(4) . . . . ?
Fe2 O1 S2 S3 -94.6(3) . . . . ?
C5 N1 S2 O1 -97.8(5) . . . . ?
Fe1 N1 S2 O1 57.4(4) . . . . ?
C5 N1 S2 S3 13.9(5) . . . . ?
Fe1 N1 S2 S3 169.0(3) . . . . ?
O1 S2 S3 N4 97.4(3) . . . . ?
N1 S2 S3 N4 -11.1(3) . . . . ?
S2 S3 N4 C5 6.8(5) . . . . ?
S3 N4 C5 N1 1.8(9) . . . . ?
S3 N4 C5 C6 -176.7(5) . . . . ?
S2 N1 C5 N4 -13.1(9) . . . . ?
Fe1 N1 C5 N4 -169.6(5) . . . . ?
S2 N1 C5 C6 165.5(5) . . . . ?
Fe1 N1 C5 C6 9.0(8) . . . . ?
N4 C5 C6 N11 170.6(6) . . . . ?
N1 C5 C6 N11 -8.0(9) . . . . ?
N4 C5 C6 C7 -6.0(11) . . . . ?
N1 C5 C6 C7 175.3(7) . . . . ?
N11 C6 C7 C8 0.8(11) . . . . ?
C5 C6 C7 C8 177.2(7) . . . . ?
C6 C7 C8 C9 -2.0(11) . . . . ?
C7 C8 C9 C10 2.3(11) . . . . ?
C8 C9 C10 N11 -1.4(11) . . . . ?
C7 C6 N11 C10 0.1(10) . . . . ?
C5 C6 N11 C10 -176.5(6) . . . . ?
C7 C6 N11 Fe1 180.0(5) . . . . ?
C5 C6 N11 Fe1 3.4(7) . . . . ?
C9 C10 N11 C6 0.2(10) . . . . ?
C9 C10 N11 Fe1 -179.7(5) . . . . ?
O2 Fe1 N11 C6 -90.6(5) . . . . ?
O2 Fe1 N11 C6 -176.2(5) 2_755 . . . ?
N1 Fe1 N11 C6 0.9(5) . . . . ?
N1 Fe1 N11 C6 89.8(5) 2_755 . . . ?
N11 Fe1 N11 C6 46.2(5) 2_755 . . . ?
Fe3 Fe1 N11 C6 -133.8(5) . . . . ?
O2 Fe1 N11 C10 89.3(5) . . . . ?
O2 Fe1 N11 C10 3.7(5) 2_755 . . . ?
N1 Fe1 N11 C10 -179.2(6) . . . . ?
N1 Fe1 N11 C10 -90.3(5) 2_755 . . . ?
N11 Fe1 N11 C10 -133.9(5) 2_755 . . . ?
Fe3 Fe1 N11 C10 46.1(5) . . . . ?
O2 Fe2 O21 C22 -124.5(5) . . . . ?
O41 Fe2 O21 C22 37.2(11) . . . . ?
O25 Fe2 O21 C22 -26.8(5) . . . . ?
O1 Fe2 O21 C22 137.5(5) . . . . ?
O45 Fe2 O21 C22 56.2(5) . . . . ?
Fe2 O21 C22 C23 19.4(10) . . . . ?
Fe2 O21 C22 C26 -163.7(4) . . . . ?
O21 C22 C23 C24 2.1(11) . . . . ?
C26 C22 C23 C24 -174.7(6) . . . . ?
C22 C23 C24 O25 -4.6(11) . . . . ?
C22 C23 C24 C27 175.3(7) . . . . ?
C23 C24 O25 Fe2 -14.8(10) . . . . ?
C27 C24 O25 Fe2 165.3(5) . . . . ?
O2 Fe2 O25 C24 125.1(5) . . . . ?
O41 Fe2 O25 C24 -142.5(5) . . . . ?
O21 Fe2 O25 C24 24.6(5) . . . . ?
O1 Fe2 O25 C24 -44.9(9) . . . . ?
O45 Fe2 O25 C24 -59.3(5) . . . . ?
O21 C22 C26 F23 57.7(8) . . . . ?
C23 C22 C26 F23 -125.1(7) . . . . ?
O21 C22 C26 F22 178.6(6) . . . . ?
C23 C22 C26 F22 -4.2(10) . . . . ?
O21 C22 C26 F21 -61.4(9) . . . . ?
C23 C22 C26 F21 115.9(7) . . . . ?
O25 C24 C27 F24 -57.9(9) . . . . ?
C23 C24 C27 F24 122.2(7) . . . . ?
O25 C24 C27 F26 62.7(9) . . . . ?
C23 C24 C27 F26 -117.2(7) . . . . ?
O25 C24 C27 F25 -177.1(6) . . . . ?
C23 C24 C27 F25 3.0(11) . . . . ?
O2 Fe3 O31 C32 -119.7(5) 2_755 . . . ?
O2 Fe3 O31 C32 154.7(5) . . . . ?
O31 Fe3 O31 C32 17.2(5) 2_755 . . . ?
O35 Fe3 O31 C32 58.1(5) 2_755 . . . ?
O35 Fe3 O31 C32 -23.7(5) . . . . ?
Fe1 Fe3 O31 C32 -162.8(5) . . . . ?
Fe3 O31 C32 C33 11.0(10) . . . . ?
Fe3 O31 C32 C36 -170.1(4) . . . . ?
O31 C32 C33 C34 8.3(12) . . . . ?
C36 C32 C33 C34 -170.6(7) . . . . ?
C32 C33 C34 O35 -1.7(12) . . . . ?
C32 C33 C34 C37 178.4(7) . . . . ?
C33 C34 O35 Fe3 -22.5(11) . . . . ?
C37 C34 O35 Fe3 157.5(5) . . . . ?
O31 Fe3 O35 C34 28.9(6) . . . . ?
O31 Fe3 O35 C34 -144.3(6) 2_755 . . . ?
O35 Fe3 O35 C34 -59.1(5) 2_755 . . . ?
Fe1 Fe3 O35 C34 120.9(5) . . . . ?
O31 C32 C36 F32A 37.3(10) . . . . ?
C33 C32 C36 F32A -143.7(8) . . . . ?
O31 C32 C36 F31B 80.2(12) . . . . ?
C33 C32 C36 F31B -100.8(12) . . . . ?
O31 C32 C36 F31A -83.0(9) . . . . ?
C33 C32 C36 F31A 96.0(10) . . . . ?
O31 C32 C36 F33A 157.7(7) . . . . ?
C33 C32 C36 F33A -23.2(11) . . . . ?
O31 C32 C36 F32B -161.8(8) . . . . ?
C33 C32 C36 F32B 17.2(12) . . . . ?
O31 C32 C36 F33B -37.9(14) . . . . ?
C33 C32 C36 F33B 141.1(12) . . . . ?
O35 C34 C37 F36 177.5(7) . . . . ?
C33 C34 C37 F36 -2.6(12) . . . . ?
O35 C34 C37 F34 -60.0(10) . . . . ?
C33 C34 C37 F34 119.9(8) . . . . ?
O35 C34 C37 F35 56.3(9) . . . . ?
C33 C34 C37 F35 -123.8(8) . . . . ?
O2 Fe2 O41 C42 167.9(6) . . . . ?
O25 Fe2 O41 C42 69.6(6) . . . . ?
O21 Fe2 O41 C42 5.9(12) . . . . ?
O1 Fe2 O41 C42 -93.8(6) . . . . ?
O45 Fe2 O41 C42 -13.1(6) . . . . ?
Fe2 O41 C42 C43 6.3(12) . . . . ?
Fe2 O41 C42 C46 -174.2(5) . . . . ?
O41 C42 C43 C44 6.3(13) . . . . ?
C46 C42 C43 C44 -173.3(8) . . . . ?
C42 C43 C44 O45 -4.0(13) . . . . ?
C42 C43 C44 C47 171.7(7) . . . . ?
C43 C44 O45 Fe2 -9.6(11) . . . . ?
C47 C44 O45 Fe2 174.5(5) . . . . ?
O41 Fe2 O45 C44 14.8(6) . . . . ?
O25 Fe2 O45 C44 -74.4(6) . . . . ?
O21 Fe2 O45 C44 -160.6(6) . . . . ?
O1 Fe2 O45 C44 109.8(6) . . . . ?
O41 C42 C46 F43 -160.2(7) . . . . ?
C43 C42 C46 F43 19.4(12) . . . . ?
O41 C42 C46 F41 -36.8(10) . . . . ?
C43 C42 C46 F41 142.8(8) . . . . ?
O41 C42 C46 F42 79.8(9) . . . . ?
C43 C42 C46 F42 -100.5(8) . . . . ?
O45 C44 C47 F46 -37.9(10) . . . . ?
C43 C44 C47 F46 145.9(8) . . . . ?
O45 C44 C47 F45 -158.4(6) . . . . ?
C43 C44 C47 F45 25.3(10) . . . . ?
O45 C44 C47 F44 81.9(8) . . . . ?
C43 C44 C47 F44 -94.3(9) . . . . ?
